data_7719826
loop_
_publ_author_name
'Bakija, Marija'
'Peri&#x107;, Berislav'
'Rinkovec, Tamara'
'Sanders, Ernest'
'Kokan, Zoran'
'&#x160;tefani&#x107;, Zoran'
'Vianello, Robert'
'Kirin, Sre&#x107;ko I'

_publ_section_title
;
 Induction of helical chirality in tetrahedral transition metal complexes
 with non-bridging monodentate oxazolines.
;
_journal_issue 46
_journal_name_full 'Dalton transactions (Cambridge, England : 2003)'
_journal_page_first 17083
_journal_page_last 17101
_journal_paper_doi 10.1039/d5dt02399h
_journal_volume 54
_journal_year 2025
_chemical_absolute_configuration syn
_chemical_formula_moiety '3(C30 H24 Br2 F2 N2 O2 Zn), C2 H3 N'
_chemical_formula_sum 'C92 H75 Br6 F6 N7 O6 Zn3'
_chemical_formula_weight 2164.16
_space_group_crystal_system monoclinic
_space_group_IT_number 4
_space_group_name_Hall 'P 2yb'
_space_group_name_H-M_alt 'P 1 21 1'
_atom_sites_solution_hydrogens geom
_atom_sites_solution_primary direct
_atom_sites_solution_secondary difmap
_audit_creation_method SHELXL-2019/3
_audit_update_record
;
2025-09-18 deposited with the CCDC.	2025-11-05 downloaded from the CCDC.
;
_cell_angle_alpha 90
_cell_angle_beta 95.495(2)
_cell_angle_gamma 90
_cell_formula_units_Z 2
_cell_length_a 20.3881(3)
_cell_length_b 7.6278(2)
_cell_length_c 28.2622(5)
_cell_measurement_reflns_used 20575
_cell_measurement_temperature 293(2)
_cell_measurement_theta_max 78.3120
_cell_measurement_theta_min 4.6610
_cell_volume 4375.04(15)
_computing_cell_refinement 'CrysAlisPro 1.171.42.101a (Rigaku OD, 2023)'
_computing_data_collection 'CrysAlisPro 1.171.42.101a (Rigaku OD, 2023)'
_computing_data_reduction 'CrysAlisPro 1.171.42.101a (Rigaku OD, 2023)'
_computing_structure_refinement 'SHELXL-2019/2 (Sheldrick, 2019)'
_computing_structure_solution 'SHELXT 2014/5 (Sheldrick, 2014)'
_diffrn_ambient_temperature 293(2)
_diffrn_detector_area_resol_mean 10.0000
_diffrn_measured_fraction_theta_full 0.994
_diffrn_measured_fraction_theta_max 0.966
_diffrn_measurement_device_type 'XtaLAB Synergy, Dualflex, HyPix'
_diffrn_measurement_method '\w scans'
_diffrn_radiation_type CuK\a
_diffrn_radiation_wavelength 1.54184
_diffrn_reflns_av_R_equivalents 0.0338
_diffrn_reflns_av_unetI/netI 0.0382
_diffrn_reflns_Laue_measured_fraction_full 0.994
_diffrn_reflns_Laue_measured_fraction_max 0.966
_diffrn_reflns_limit_h_max 20
_diffrn_reflns_limit_h_min -25
_diffrn_reflns_limit_k_max 9
_diffrn_reflns_limit_k_min -9
_diffrn_reflns_limit_l_max 34
_diffrn_reflns_limit_l_min -35
_diffrn_reflns_number 35198
_diffrn_reflns_point_group_measured_fraction_full 0.861
_diffrn_reflns_point_group_measured_fraction_max 0.805
_diffrn_reflns_theta_full 67.684
_diffrn_reflns_theta_max 79.667
_diffrn_reflns_theta_min 3.142
_diffrn_source 'micro-focus sealed X-ray tube'
_exptl_absorpt_coefficient_mu 4.755
_exptl_absorpt_correction_T_max 1.00000
_exptl_absorpt_correction_T_min 0.79842
_exptl_absorpt_correction_type multi-scan
_exptl_absorpt_process_details
;
CrysAlisPro 1.171.42.101a (Rigaku Oxford Diffraction, 2023)
Empirical absorption correction using spherical harmonics,
implemented in SCALE3 ABSPACK scaling algorithm.
;
_exptl_crystal_colour coluorless
_exptl_crystal_density_diffrn 1.643
_exptl_crystal_description rod
_exptl_crystal_F_000 2156
_exptl_crystal_size_max 0.25
_exptl_crystal_size_mid 0.1
_exptl_crystal_size_min 0.05
_refine_diff_density_max 1.474
_refine_diff_density_min -0.736
_refine_diff_density_rms 0.095
_refine_ls_abs_structure_details
;
 Flack x determined using 4692 quotients [(I+)-(I-)]/[(I+)+(I-)]
 (Parsons, Flack and Wagner, Acta Cryst. B69 (2013) 249-259).
;
_refine_ls_abs_structure_Flack 0.014(9)
_refine_ls_extinction_method none
_refine_ls_goodness_of_fit_ref 1.038
_refine_ls_hydrogen_treatment constr
_refine_ls_matrix_type full
_refine_ls_number_parameters 1082
_refine_ls_number_reflns 15337
_refine_ls_number_restraints 5
_refine_ls_restrained_S_all 1.039
_refine_ls_R_factor_all 0.0484
_refine_ls_R_factor_gt 0.0450
_refine_ls_shift/su_max 0.001
_refine_ls_shift/su_mean 0.000
_refine_ls_structure_factor_coef Fsqd
_refine_ls_weighting_details 'w=1/[\s^2^(Fo^2^)+(0.0718P)^2^+4.2278P] where P=(Fo^2^+2Fc^2^)/3'
_refine_ls_weighting_scheme calc
_refine_ls_wR_factor_gt 0.1275
_refine_ls_wR_factor_ref 0.1307
_reflns_Friedel_coverage 0.547
_reflns_Friedel_fraction_full 0.705
_reflns_Friedel_fraction_max 0.617
_reflns_number_gt 14115
_reflns_number_total 15337
_reflns_threshold_expression 'I > 2\s(I)'
_cod_data_source_file d5dt02399h4.cif
_cod_data_source_block Zn_1F2_Br2
_cod_depositor_comments 'Adding full bibliography for 7719815--7719833.cif.'
_cod_original_sg_symbol_H-M 'P 21'
_cod_database_code 7719826
_shelx_shelxl_version_number 2019/3
_shelx_space_group_comment
;
The symmetry employed for this shelxl refinement is uniquely defined
by the following loop, which should always be used as a source of
symmetry information in preference to the above space-group names.
They are only intended as comments.
;

loop_
_space_group_symop_operation_xyz
'x, y, z'
'-x, y+1/2, -z'

loop_
_atom_site_label
_atom_site_type_symbol
_atom_site_fract_x
_atom_site_fract_y
_atom_site_fract_z
_atom_site_U_iso_or_equiv
_atom_site_adp_type
_atom_site_occupancy
_atom_site_site_symmetry_order
_atom_site_calc_flag
_atom_site_refinement_flags_posn
_atom_site_refinement_flags_adp
_atom_site_refinement_flags_occupancy
_atom_site_disorder_assembly
_atom_site_disorder_group
Zn_1 Zn 0.24213(3) 0.78656(11) 0.12149(3) 0.03624(18) Uani 1 1 d . . . . .
Br1_1 Br 0.18903(3) 0.59628(11) 0.17126(3) 0.0557(2) Uani 1 1 d . . . . .
Br2_1 Br 0.28201(4) 1.05095(10) 0.15825(3) 0.0563(2) Uani 1 1 d . . . . .
O1O1_1 O 0.3907(2) 0.5238(7) 0.05179(17) 0.0482(11) Uani 1 1 d . . . . .
C2O1_1 C 0.3286(3) 0.5550(8) 0.0614(2) 0.0374(12) Uani 1 1 d . . . . .
N3O1_1 N 0.3220(2) 0.6618(7) 0.09591(17) 0.0359(10) Uani 1 1 d . . . . .
C4O1_1 C 0.3881(3) 0.7109(9) 0.1173(2) 0.0411(13) Uani 1 1 d . . . . .
H4O1_1 H 0.391282 0.838992 0.119236 0.049 Uiso 1 1 calc R U . . .
C5O1_1 C 0.4325(3) 0.6446(10) 0.0806(3) 0.0495(16) Uani 1 1 d . . . . .
H5OA_1 H 0.446894 0.740328 0.061449 0.059 Uiso 1 1 calc R U . . .
H5OB_1 H 0.470958 0.585107 0.095819 0.059 Uiso 1 1 calc R U . . .
C1B1_1 C 0.4037(3) 0.6335(9) 0.1665(2) 0.0435(14) Uani 1 1 d . . . . .
C2B1_1 C 0.4477(4) 0.7221(13) 0.1993(3) 0.066(2) Uani 1 1 d . . . . .
H2B1_1 H 0.465752 0.828400 0.190882 0.080 Uiso 1 1 calc R U . . .
C3B1_1 C 0.4645(5) 0.6530(17) 0.2438(4) 0.084(3) Uani 1 1 d . . . . .
H3B1_1 H 0.493082 0.713845 0.265634 0.101 Uiso 1 1 calc R U . . .
C4B1_1 C 0.4392(5) 0.4941(16) 0.2561(3) 0.081(3) Uani 1 1 d . . . . .
H4B1_1 H 0.451050 0.446972 0.286093 0.098 Uiso 1 1 calc R U . . .
C5B1_1 C 0.3965(5) 0.4053(14) 0.2243(3) 0.074(2) Uani 1 1 d . . . . .
H5B1_1 H 0.379486 0.297378 0.232424 0.089 Uiso 1 1 calc R U . . .
C6B1_1 C 0.3785(4) 0.4783(11) 0.1793(3) 0.0574(18) Uani 1 1 d . . . . .
H6B1_1 H 0.348731 0.419137 0.157973 0.069 Uiso 1 1 calc R U . . .
C11_1 C 0.2775(3) 0.4654(9) 0.0297(2) 0.0421(13) Uani 1 1 d . . . . .
C21_1 C 0.2175(3) 0.4166(10) 0.0458(3) 0.0497(16) Uani 1 1 d . . . . .
H21_1 H 0.208848 0.437805 0.077021 0.060 Uiso 1 1 calc R U . . .
C31_1 C 0.1709(4) 0.3352(10) 0.0139(3) 0.060(2) Uani 1 1 d . . . . .
H31_1 H 0.129930 0.303967 0.023217 0.072 Uiso 1 1 calc R U . . .
C41_1 C 0.1856(4) 0.3025(11) -0.0305(3) 0.064(2) Uani 1 1 d . . . . .
F1_1 F 0.1397(3) 0.2190(8) -0.0604(2) 0.0853(17) Uani 1 1 d . . . . .
C51_1 C 0.2448(4) 0.3482(11) -0.0481(3) 0.0579(18) Uani 1 1 d . . . . .
H51_1 H 0.252750 0.324761 -0.079332 0.069 Uiso 1 1 calc R U . . .
C61_1 C 0.2906(4) 0.4294(10) -0.0170(3) 0.0506(16) Uani 1 1 d . . . . .
H61_1 H 0.331092 0.461146 -0.027105 0.061 Uiso 1 1 calc R U . . .
O1O2_1 O 0.1424(2) 0.8327(8) -0.01546(17) 0.0543(12) Uani 1 1 d . . . . .
C2O2_1 C 0.1915(3) 0.8557(9) 0.0187(2) 0.0386(13) Uani 1 1 d . . . . .
N3O2_1 N 0.1783(2) 0.8355(7) 0.06140(17) 0.0380(11) Uani 1 1 d . . . . .
C4O2_1 C 0.1067(3) 0.7969(10) 0.0609(2) 0.0462(14) Uani 1 1 d . . . . .
H4O2_1 H 0.100648 0.687734 0.078226 0.055 Uiso 1 1 calc R U . . .
C5O2_1 C 0.0866(3) 0.7688(13) 0.0082(3) 0.059(2) Uani 1 1 d . . . . .
H5OC_1 H 0.078716 0.645517 0.001387 0.070 Uiso 1 1 calc R U . . .
H5OD_1 H 0.047021 0.834402 -0.001944 0.070 Uiso 1 1 calc R U . . .
C1B2_1 C 0.0689(3) 0.9425(10) 0.0820(2) 0.0450(14) Uani 1 1 d . . . . .
C2B2_1 C 0.0006(3) 0.9217(12) 0.0827(3) 0.0561(19) Uani 1 1 d . . . . .
H2B2_1 H -0.019398 0.819146 0.070805 0.067 Uiso 1 1 calc R U . . .
C3B2_1 C -0.0370(3) 1.0502(14) 0.1007(3) 0.063(2) Uani 1 1 d . . . . .
H3B2_1 H -0.082303 1.034645 0.100472 0.075 Uiso 1 1 calc R U . . .
C4B2_1 C -0.0091(4) 1.1973(15) 0.1184(4) 0.079(3) Uani 1 1 d . . . . .
H4B2_1 H -0.034869 1.283247 0.130778 0.095 Uiso 1 1 calc R U . . .
C5B2_1 C 0.0583(4) 1.2225(15) 0.1185(4) 0.093(4) Uani 1 1 d . . . . .
H5B2_1 H 0.077552 1.325635 0.130651 0.111 Uiso 1 1 calc R U . . .
C6B2_1 C 0.0968(3) 1.0943(12) 0.1004(3) 0.069(2) Uani 1 1 d . . . . .
H6B2_1 H 0.142058 1.111091 0.100748 0.082 Uiso 1 1 calc R U . . .
C12_1 C 0.2554(3) 0.9063(9) 0.0027(2) 0.0419(13) Uani 1 1 d . . . . .
C22_1 C 0.2991(3) 1.0049(9) 0.0321(2) 0.0435(14) Uani 1 1 d . . . . .
H22_1 H 0.287373 1.042688 0.061406 0.052 Uiso 1 1 calc R U . . .
C32_1 C 0.3608(3) 1.0478(10) 0.0181(3) 0.0510(16) Uani 1 1 d . . . . .
H32_1 H 0.390341 1.116039 0.037206 0.061 Uiso 1 1 calc R U . . .
C42_1 C 0.3763(4) 0.9857(12) -0.0251(3) 0.059(2) Uani 1 1 d . . . . .
F2_1 F 0.4368(2) 1.0269(9) -0.0382(2) 0.0837(17) Uani 1 1 d . . . . .
C52_1 C 0.3338(4) 0.8898(13) -0.0554(3) 0.063(2) Uani 1 1 d . . . . .
H52_1 H 0.346296 0.852158 -0.084548 0.075 Uiso 1 1 calc R U . . .
C62_1 C 0.2724(4) 0.8499(10) -0.0420(2) 0.0522(16) Uani 1 1 d . . . . .
H62_1 H 0.242459 0.786524 -0.062150 0.063 Uiso 1 1 calc R U . . .
Zn_2 Zn 0.24852(3) 0.80607(11) 0.46346(3) 0.03816(19) Uani 1 1 d . . . . .
Br1_2 Br 0.19883(3) 0.62697(11) 0.51772(3) 0.0560(2) Uani 1 1 d . . . . .
Br2_2 Br 0.29627(3) 1.07080(10) 0.49547(3) 0.05032(19) Uani 1 1 d . . . . .
O1O1_2 O 0.3864(2) 0.5282(7) 0.38724(18) 0.0519(11) Uani 1 1 d . . . . .
C2O1_2 C 0.3265(3) 0.5620(9) 0.4008(2) 0.0430(13) Uani 1 1 d . . . . .
N3O1_2 N 0.3246(2) 0.6749(7) 0.43484(19) 0.0392(11) Uani 1 1 d . . . . .
C4O1_2 C 0.3926(2) 0.7249(9) 0.4516(2) 0.0409(14) Uani 1 1 d . . . . .
H4O1_2 H 0.396181 0.853047 0.452227 0.049 Uiso 1 1 calc R U . . .
C5O1_2 C 0.4311(3) 0.6526(11) 0.4119(3) 0.0530(17) Uani 1 1 d . . . . .
H5OA_2 H 0.442456 0.745512 0.390756 0.064 Uiso 1 1 calc R U . . .
H5OB_2 H 0.471261 0.595026 0.425046 0.064 Uiso 1 1 calc R U . . .
C1B1_2 C 0.4141(3) 0.6531(9) 0.5002(2) 0.0435(14) Uani 1 1 d . . . . .
C2B1_2 C 0.4638(3) 0.7412(11) 0.5284(3) 0.061(2) Uani 1 1 d . . . . .
H2B1_2 H 0.482216 0.842926 0.517246 0.073 Uiso 1 1 calc R U . . .
C3B1_2 C 0.4857(5) 0.6767(15) 0.5733(4) 0.082(3) Uani 1 1 d . . . . .
H3B1_2 H 0.518511 0.736189 0.591996 0.098 Uiso 1 1 calc R U . . .
C4B1_2 C 0.4594(4) 0.5265(14) 0.5901(3) 0.068(2) Uani 1 1 d . . . . .
H4B1_2 H 0.474521 0.483725 0.619956 0.081 Uiso 1 1 calc R U . . .
C5B1_2 C 0.4101(4) 0.4381(13) 0.5623(3) 0.063(2) Uani 1 1 d . . . . .
H5B1_2 H 0.392184 0.335620 0.573415 0.076 Uiso 1 1 calc R U . . .
C6B1_2 C 0.3878(3) 0.5044(10) 0.5178(3) 0.0493(16) Uani 1 1 d . . . . .
H6B1_2 H 0.354222 0.446114 0.499507 0.059 Uiso 1 1 calc R U . . .
C11_2 C 0.2714(3) 0.4727(10) 0.3739(3) 0.0516(16) Uani 1 1 d . . . . .
C21_2 C 0.2162(4) 0.4230(10) 0.3974(3) 0.0580(18) Uani 1 1 d . . . . .
H21_2 H 0.214673 0.444021 0.429709 0.070 Uiso 1 1 calc R U . . .
C31_2 C 0.1644(4) 0.3417(11) 0.3706(4) 0.068(2) Uani 1 1 d . . . . .
H31_2 H 0.127196 0.306535 0.384701 0.082 Uiso 1 1 calc R U . . .
C41_2 C 0.1684(5) 0.3140(12) 0.3239(4) 0.077(3) Uani 1 1 d . . . . .
F1_2 F 0.1179(3) 0.2360(9) 0.2977(3) 0.127(3) Uani 1 1 d . . . . .
C51_2 C 0.2221(6) 0.3588(14) 0.2996(4) 0.088(3) Uani 1 1 d . . . . .
H51_2 H 0.222746 0.336155 0.267338 0.106 Uiso 1 1 calc R U . . .
C61_2 C 0.2749(4) 0.4393(11) 0.3261(3) 0.065(2) Uani 1 1 d . . . . .
H61_2 H 0.312349 0.470513 0.311742 0.078 Uiso 1 1 calc R U . . .
O1O2_2 O 0.1337(2) 0.8262(8) 0.33231(19) 0.0587(13) Uani 1 1 d . . . . .
C2O2_2 C 0.1861(3) 0.8586(9) 0.3631(3) 0.0437(14) Uani 1 1 d . . . . .
N3O2_2 N 0.1784(2) 0.8497(7) 0.40712(19) 0.0416(11) Uani 1 1 d . . . . .
C4O2_2 C 0.1071(3) 0.8154(11) 0.4113(3) 0.0523(17) Uani 1 1 d . . . . .
H4O2_2 H 0.102926 0.715209 0.432524 0.063 Uiso 1 1 calc R U . . .
C5O2_2 C 0.0826(3) 0.7619(12) 0.3603(3) 0.061(2) Uani 1 1 d . . . . .
H5OC_2 H 0.078124 0.635570 0.357577 0.074 Uiso 1 1 calc R U . . .
H5OD_2 H 0.040476 0.815994 0.350350 0.074 Uiso 1 1 calc R U . . .
C1B2_2 C 0.0736(3) 0.9742(11) 0.4311(3) 0.0522(18) Uani 1 1 d . . . . .
C2B2_2 C 0.0065(4) 1.0022(19) 0.4194(3) 0.093(4) Uani 1 1 d . . . . .
H2B2_2 H -0.017077 0.923017 0.399404 0.111 Uiso 1 1 calc R U . . .
C3B2_2 C -0.0257(5) 1.143(2) 0.4364(3) 0.120(6) Uani 1 1 d . . . . .
H3B2_2 H -0.070177 1.160363 0.427020 0.145 Uiso 1 1 calc R U . . .
C4B2_2 C 0.0083(6) 1.258(2) 0.4678(4) 0.106(5) Uani 1 1 d . . . . .
H4B2_2 H -0.012894 1.355317 0.479228 0.127 Uiso 1 1 calc R U . . .
C5B2_2 C 0.0742(5) 1.2270(17) 0.4819(4) 0.093(3) Uani 1 1 d . . . . .
H5B2_2 H 0.097334 1.300893 0.503744 0.111 Uiso 1 1 calc R U . . .
C6B2_2 C 0.1056(3) 1.0855(13) 0.4633(4) 0.074(3) Uani 1 1 d . . . . .
H6B2_2 H 0.149854 1.065627 0.473083 0.089 Uiso 1 1 calc R U . . .
C12_2 C 0.2470(3) 0.9078(9) 0.3418(2) 0.0429(14) Uani 1 1 d . . . . .
C22_2 C 0.2931(3) 1.0096(9) 0.3675(2) 0.0451(14) Uani 1 1 d . . . . .
H22_2 H 0.285135 1.050050 0.397453 0.054 Uiso 1 1 calc R U . . .
C32_2 C 0.3520(3) 1.0526(11) 0.3488(3) 0.0519(16) Uani 1 1 d . . . . .
H32_2 H 0.383396 1.124120 0.365199 0.062 Uiso 1 1 calc R U . . .
C42_2 C 0.3613(4) 0.9835(12) 0.3046(3) 0.061(2) Uani 1 1 d . . . . .
F2_2 F 0.4202(2) 1.0241(9) 0.2876(2) 0.0843(17) Uani 1 1 d . . . . .
C52_2 C 0.3160(4) 0.8873(12) 0.2785(3) 0.063(2) Uani 1 1 d . . . . .
H52_2 H 0.324327 0.846609 0.248604 0.075 Uiso 1 1 calc R U . . .
C62_2 C 0.2569(4) 0.8495(11) 0.2964(3) 0.0553(17) Uani 1 1 d . . . . .
H62_2 H 0.224387 0.786286 0.278423 0.066 Uiso 1 1 calc R U . . .
Zn_3 Zn 0.74606(3) 0.29101(11) 0.20821(3) 0.03673(18) Uani 1 1 d . . . . .
Br1_3 Br 0.79871(3) 0.11032(11) 0.15575(2) 0.05111(18) Uani 1 1 d . . . . .
Br2_3 Br 0.69762(4) 0.55038(10) 0.17274(3) 0.05294(19) Uani 1 1 d . . . . .
O1O1_3 O 0.6118(2) 0.0135(7) 0.28745(19) 0.0546(12) Uani 1 1 d . . . . .
C2O1_3 C 0.6711(3) 0.0504(9) 0.2728(2) 0.0428(13) Uani 1 1 d . . . . .
N3O1_3 N 0.6713(2) 0.1586(7) 0.23832(18) 0.0388(11) Uani 1 1 d . . . . .
C4O1_3 C 0.6032(3) 0.2059(10) 0.2217(2) 0.0447(15) Uani 1 1 d . . . . .
H4O1_3 H 0.598900 0.333855 0.221361 0.054 Uiso 1 1 calc R U . . .
C5O1_3 C 0.5650(3) 0.1304(12) 0.2614(3) 0.0601(19) Uani 1 1 d . . . . .
H5OA_3 H 0.551284 0.222912 0.281809 0.072 Uiso 1 1 calc R U . . .
H5OB_3 H 0.526344 0.066517 0.248180 0.072 Uiso 1 1 calc R U . . .
C1B1_3 C 0.5823(3) 0.1360(10) 0.1728(2) 0.0448(14) Uani 1 1 d . . . . .
C2B1_3 C 0.5380(4) 0.2336(11) 0.1419(3) 0.065(2) Uani 1 1 d . . . . .
H2B1_3 H 0.522072 0.340154 0.151981 0.078 Uiso 1 1 calc R U . . .
C3B1_3 C 0.5183(5) 0.1738(14) 0.0975(4) 0.082(3) Uani 1 1 d . . . . .
H3B1_3 H 0.488671 0.239498 0.077752 0.098 Uiso 1 1 calc R U . . .
C4B1_3 C 0.5414(4) 0.0190(13) 0.0815(3) 0.066(2) Uani 1 1 d . . . . .
H4B1_3 H 0.527933 -0.020099 0.050976 0.079 Uiso 1 1 calc R U . . .
C5B1_3 C 0.5854(4) -0.0803(12) 0.1115(3) 0.0591(19) Uani 1 1 d . . . . .
H5B1_3 H 0.601025 -0.187093 0.101356 0.071 Uiso 1 1 calc R U . . .
C6B1_3 C 0.6057(3) -0.0175(10) 0.1568(3) 0.0515(16) Uani 1 1 d . . . . .
H6B1_3 H 0.635880 -0.082022 0.176452 0.062 Uiso 1 1 calc R U . . .
C11_3 C 0.7277(3) -0.0384(9) 0.2998(2) 0.0457(14) Uani 1 1 d . . . . .
C21_3 C 0.7822(3) -0.0867(10) 0.2764(3) 0.0524(16) Uani 1 1 d . . . . .
H21_3 H 0.782829 -0.065557 0.244086 0.063 Uiso 1 1 calc R U . . .
C31_3 C 0.8349(4) -0.1661(11) 0.3019(3) 0.062(2) Uani 1 1 d . . . . .
H31_3 H 0.872065 -0.197882 0.287247 0.075 Uiso 1 1 calc R U . . .
C41_3 C 0.8316(4) -0.1969(12) 0.3489(3) 0.066(2) Uani 1 1 d . . . . .
F1_3 F 0.8830(3) -0.2749(9) 0.3753(2) 0.107(2) Uani 1 1 d . . . . .
C51_3 C 0.7780(6) -0.1526(13) 0.3734(3) 0.081(3) Uani 1 1 d . . . . .
H51_3 H 0.777960 -0.175520 0.405739 0.097 Uiso 1 1 calc R U . . .
C61_3 C 0.7246(5) -0.0733(11) 0.3481(3) 0.062(2) Uani 1 1 d . . . . .
H61_3 H 0.687394 -0.043740 0.362962 0.075 Uiso 1 1 calc R U . . .
O1O2_3 O 0.8506(2) 0.3403(8) 0.34288(16) 0.0510(12) Uani 1 1 d . . . . .
C2O2_3 C 0.8006(3) 0.3637(9) 0.3097(2) 0.0396(13) Uani 1 1 d . . . . .
N3O2_3 N 0.8115(2) 0.3429(7) 0.26628(17) 0.0375(10) Uani 1 1 d . . . . .
C4O2_3 C 0.8822(3) 0.2985(10) 0.2655(2) 0.0441(14) Uani 1 1 d . . . . .
H4O2_3 H 0.885843 0.183087 0.250801 0.053 Uiso 1 1 calc R U . . .
C5O2_3 C 0.9063(3) 0.2850(12) 0.3188(2) 0.0538(18) Uani 1 1 d . . . . .
H5OC_3 H 0.918686 0.165551 0.327303 0.065 Uiso 1 1 calc R U . . .
H5OD_3 H 0.943832 0.361181 0.326718 0.065 Uiso 1 1 calc R U . . .
C1B2_3 C 0.9191(3) 0.4304(12) 0.2387(3) 0.0523(18) Uani 1 1 d . . . . .
C2B2_3 C 0.9878(4) 0.4190(15) 0.2427(3) 0.074(3) Uani 1 1 d . . . . .
H2B2_3 H 1.008591 0.334304 0.262531 0.089 Uiso 1 1 calc R U . . .
C3B2_3 C 1.0246(4) 0.528(2) 0.2185(4) 0.119(6) Uani 1 1 d . . . . .
H3B2_3 H 1.070151 0.531883 0.224980 0.143 Uiso 1 1 calc R U . . .
C4B2_3 C 0.9938(5) 0.632(2) 0.1849(4) 0.130(6) Uani 1 1 d . . . . .
H4B2_3 H 1.018566 0.686763 0.163114 0.156 Uiso 1 1 calc R U . . .
C5B2_3 C 0.9261(5) 0.6604(19) 0.1816(4) 0.107(5) Uani 1 1 d . . . . .
H5B2_3 H 0.906511 0.749326 0.162709 0.128 Uiso 1 1 calc R U . . .
C6B2_3 C 0.8894(4) 0.5524(14) 0.2073(3) 0.069(2) Uani 1 1 d . . . . .
H6B2_3 H 0.843689 0.561085 0.203665 0.083 Uiso 1 1 calc R U . . .
C12_3 C 0.7374(3) 0.4155(9) 0.3270(2) 0.0434(14) Uani 1 1 d . . . . .
C22_3 C 0.6933(3) 0.5169(9) 0.2986(3) 0.0475(15) Uani 1 1 d . . . . .
H22_3 H 0.704164 0.554621 0.269024 0.057 Uiso 1 1 calc R U . . .
C32_3 C 0.6327(3) 0.5628(11) 0.3138(3) 0.0546(17) Uani 1 1 d . . . . .
H32_3 H 0.603227 0.634159 0.295545 0.066 Uiso 1 1 calc R U . . .
C42_3 C 0.6181(4) 0.4979(12) 0.3573(3) 0.063(2) Uani 1 1 d . . . . .
F2_3 F 0.5586(2) 0.5401(9) 0.3715(2) 0.0901(18) Uani 1 1 d . . . . .
C52_3 C 0.6610(4) 0.4006(14) 0.3861(3) 0.067(2) Uani 1 1 d . . . . .
H52_3 H 0.649381 0.361927 0.415422 0.080 Uiso 1 1 calc R U . . .
C62_3 C 0.7216(4) 0.3599(11) 0.3717(2) 0.0544(17) Uani 1 1 d . . . . .
H62_3 H 0.751887 0.295895 0.391452 0.065 Uiso 1 1 calc R U . . .
N_4 N -0.0115(6) -0.046(2) 0.2745(5) 0.151(5) Uani 1 1 d . . . . .
C1_4 C 0.0334(7) -0.034(2) 0.2506(5) 0.120(5) Uani 1 1 d . . . . .
C2_4 C 0.0911(9) -0.019(4) 0.2205(6) 0.207(11) Uani 1 1 d . . . . .
H2A_4 H 0.098038 -0.129070 0.205522 0.310 Uiso 1 1 calc R U . . .
H2B_4 H 0.130096 0.013177 0.240493 0.310 Uiso 1 1 calc R U . . .
H2C_4 H 0.081774 0.069790 0.196667 0.310 Uiso 1 1 calc R U . . .

loop_
_atom_site_aniso_label
_atom_site_aniso_U_11
_atom_site_aniso_U_22
_atom_site_aniso_U_33
_atom_site_aniso_U_23
_atom_site_aniso_U_13
_atom_site_aniso_U_12
Zn_1 0.0342(3) 0.0369(5) 0.0382(4) 0.0002(4) 0.0069(3) 0.0025(4)
Br1_1 0.0532(3) 0.0617(6) 0.0556(4) 0.0105(4) 0.0226(3) -0.0024(4)
Br2_1 0.0774(5) 0.0425(4) 0.0477(4) -0.0076(3) -0.0012(3) 0.0008(5)
O1O1_1 0.039(2) 0.048(3) 0.060(3) -0.003(2) 0.0173(19) 0.0042(19)
C2O1_1 0.037(2) 0.031(3) 0.045(3) 0.002(3) 0.008(2) 0.005(2)
N3O1_1 0.033(2) 0.034(3) 0.042(2) 0.001(2) 0.0069(18) 0.0022(19)
C4O1_1 0.031(2) 0.037(3) 0.056(4) 0.005(3) 0.007(2) -0.001(2)
C5O1_1 0.038(3) 0.047(4) 0.066(4) 0.002(3) 0.017(3) 0.003(3)
C1B1_1 0.036(3) 0.040(3) 0.054(3) -0.006(3) 0.000(2) 0.007(3)
C2B1_1 0.053(4) 0.063(5) 0.078(5) -0.017(4) -0.018(4) 0.004(4)
C3B1_1 0.083(6) 0.084(8) 0.076(6) -0.016(6) -0.035(5) 0.020(6)
C4B1_1 0.089(6) 0.096(8) 0.056(5) 0.002(5) -0.009(4) 0.042(6)
C5B1_1 0.086(6) 0.070(6) 0.064(5) 0.019(5) -0.001(4) 0.011(5)
C6B1_1 0.066(4) 0.049(4) 0.054(4) 0.013(3) -0.010(3) -0.005(3)
C11_1 0.046(3) 0.034(3) 0.047(3) 0.004(3) 0.008(3) 0.008(3)
C21_1 0.045(3) 0.040(4) 0.065(4) 0.001(3) 0.007(3) 0.007(3)
C31_1 0.044(3) 0.036(4) 0.098(6) -0.001(4) -0.005(4) 0.005(3)
C41_1 0.074(5) 0.044(4) 0.069(5) -0.009(4) -0.024(4) 0.014(4)
F1_1 0.078(3) 0.075(4) 0.095(4) -0.014(3) -0.036(3) 0.007(3)
C51_1 0.075(5) 0.051(4) 0.048(4) 0.002(3) 0.003(3) 0.012(4)
C61_1 0.066(4) 0.039(4) 0.047(3) 0.001(3) 0.009(3) 0.006(3)
O1O2_1 0.045(2) 0.067(4) 0.049(2) -0.005(2) -0.0060(19) 0.002(2)
C2O2_1 0.037(3) 0.038(3) 0.039(3) 0.000(3) -0.002(2) 0.007(2)
N3O2_1 0.032(2) 0.041(3) 0.041(2) 0.000(2) 0.0050(18) 0.003(2)
C4O2_1 0.032(2) 0.049(4) 0.057(4) -0.002(3) 0.003(2) 0.003(3)
C5O2_1 0.037(3) 0.073(5) 0.064(4) -0.022(4) -0.003(3) 0.001(3)
C1B2_1 0.036(3) 0.050(4) 0.051(3) -0.001(3) 0.011(2) 0.006(3)
C2B2_1 0.037(3) 0.074(6) 0.058(4) 0.001(4) 0.006(3) 0.000(3)
C3B2_1 0.037(3) 0.091(7) 0.062(4) -0.002(4) 0.013(3) 0.008(4)
C4B2_1 0.058(5) 0.094(8) 0.089(6) -0.007(6) 0.029(4) 0.023(5)
C5B2_1 0.065(5) 0.076(7) 0.143(10) -0.043(7) 0.040(6) 0.004(5)
C6B2_1 0.045(3) 0.059(5) 0.104(6) -0.016(5) 0.022(4) 0.001(4)
C12_1 0.044(3) 0.036(3) 0.044(3) 0.009(3) 0.001(2) 0.008(3)
C22_1 0.047(3) 0.040(4) 0.044(3) 0.005(3) 0.008(3) 0.002(3)
C32_1 0.047(3) 0.047(4) 0.060(4) 0.014(3) 0.009(3) 0.001(3)
C42_1 0.050(4) 0.062(5) 0.068(5) 0.021(4) 0.021(3) 0.009(3)
F2_1 0.066(3) 0.100(5) 0.092(3) 0.025(3) 0.040(2) -0.002(3)
C52_1 0.066(4) 0.073(6) 0.052(4) 0.011(4) 0.022(3) 0.012(4)
C62_1 0.069(4) 0.051(4) 0.037(3) 0.000(3) 0.008(3) 0.011(3)
Zn_2 0.0312(3) 0.0360(5) 0.0471(4) 0.0049(4) 0.0031(3) 0.0011(3)
Br1_2 0.0539(4) 0.0595(5) 0.0554(4) 0.0132(4) 0.0090(3) -0.0108(3)
Br2_2 0.0545(3) 0.0406(4) 0.0547(4) -0.0031(3) -0.0012(3) -0.0035(3)
O1O1_2 0.042(2) 0.050(3) 0.065(3) -0.001(2) 0.012(2) 0.003(2)
C2O1_2 0.040(3) 0.035(3) 0.054(3) 0.008(3) 0.006(2) 0.005(3)
N3O1_2 0.031(2) 0.034(3) 0.052(3) 0.003(2) 0.0032(19) 0.0007(19)
C4O1_2 0.027(2) 0.034(3) 0.063(4) 0.012(3) 0.005(2) -0.002(2)
C5O1_2 0.040(3) 0.054(4) 0.067(4) 0.005(4) 0.014(3) 0.003(3)
C1B1_2 0.027(2) 0.042(4) 0.061(4) -0.003(3) 0.004(2) 0.005(2)
C2B1_2 0.045(3) 0.050(4) 0.085(5) -0.006(4) -0.010(3) -0.003(3)
C3B1_2 0.074(5) 0.075(7) 0.089(7) -0.009(5) -0.032(5) 0.008(5)
C4B1_2 0.067(5) 0.074(6) 0.059(4) -0.001(4) -0.010(4) 0.024(4)
C5B1_2 0.058(4) 0.068(6) 0.064(5) 0.024(4) 0.005(3) 0.020(4)
C6B1_2 0.041(3) 0.039(4) 0.066(4) 0.011(3) -0.004(3) -0.002(3)
C11_2 0.050(3) 0.033(3) 0.071(5) 0.008(3) 0.002(3) 0.007(3)
C21_2 0.052(4) 0.034(4) 0.088(5) 0.006(4) 0.007(3) 0.007(3)
C31_2 0.047(4) 0.038(4) 0.115(8) 0.000(4) -0.012(4) 0.001(3)
C41_2 0.076(5) 0.044(5) 0.099(7) 0.001(5) -0.045(5) -0.002(4)
F1_2 0.108(5) 0.082(5) 0.171(7) 0.007(5) -0.087(5) -0.010(4)
C51_2 0.107(8) 0.054(6) 0.094(7) 0.010(5) -0.041(6) 0.005(5)
C61_2 0.075(5) 0.045(5) 0.070(5) 0.007(4) -0.017(4) 0.012(4)
O1O2_2 0.049(2) 0.059(3) 0.065(3) -0.004(3) -0.016(2) 0.002(2)
C2O2_2 0.039(3) 0.033(3) 0.058(4) 0.004(3) -0.005(3) 0.004(2)
N3O2_2 0.033(2) 0.037(3) 0.054(3) 0.006(2) -0.001(2) 0.002(2)
C4O2_2 0.034(3) 0.051(4) 0.069(4) 0.012(4) -0.005(3) -0.005(3)
C5O2_2 0.037(3) 0.053(5) 0.091(6) -0.011(4) -0.007(3) 0.001(3)
C1B2_2 0.033(3) 0.064(5) 0.061(4) 0.021(4) 0.012(3) 0.003(3)
C2B2_2 0.041(3) 0.181(13) 0.055(4) -0.017(6) 0.000(3) 0.034(5)
C3B2_2 0.061(5) 0.237(19) 0.063(5) -0.019(8) 0.006(4) 0.069(8)
C4B2_2 0.096(7) 0.154(12) 0.073(6) 0.016(7) 0.037(5) 0.068(8)
C5B2_2 0.062(5) 0.097(8) 0.124(9) -0.017(7) 0.036(5) 0.007(5)
C6B2_2 0.037(3) 0.063(5) 0.124(7) -0.025(6) 0.010(4) 0.001(4)
C12_2 0.043(3) 0.032(3) 0.054(3) 0.012(3) 0.001(3) 0.008(3)
C22_2 0.046(3) 0.041(4) 0.049(3) 0.007(3) 0.008(3) 0.002(3)
C32_2 0.047(3) 0.045(4) 0.065(4) 0.010(3) 0.010(3) 0.002(3)
C42_2 0.061(4) 0.059(5) 0.067(5) 0.024(4) 0.024(4) 0.012(4)
F2_2 0.075(3) 0.088(4) 0.096(4) 0.028(3) 0.044(3) 0.002(3)
C52_2 0.077(5) 0.059(5) 0.054(4) 0.005(4) 0.013(4) 0.010(4)
C62_2 0.064(4) 0.049(4) 0.050(4) 0.001(3) -0.004(3) 0.008(3)
Zn_3 0.0343(3) 0.0377(4) 0.0380(4) -0.0009(3) 0.0029(3) 0.0026(4)
Br1_3 0.0544(3) 0.0559(5) 0.0441(3) -0.0064(3) 0.0102(3) 0.0119(3)
Br2_3 0.0630(4) 0.0448(4) 0.0498(3) 0.0059(3) -0.0007(3) 0.0126(4)
O1O1_3 0.048(2) 0.052(3) 0.066(3) 0.000(2) 0.019(2) -0.002(2)
C2O1_3 0.044(3) 0.035(3) 0.050(3) -0.008(3) 0.008(2) -0.005(3)
N3O1_3 0.034(2) 0.036(3) 0.046(3) -0.003(2) 0.0029(19) -0.002(2)
C4O1_3 0.029(2) 0.044(4) 0.062(4) -0.012(3) 0.006(2) 0.003(2)
C5O1_3 0.040(3) 0.062(5) 0.081(5) -0.014(4) 0.019(3) -0.004(3)
C1B1_3 0.030(2) 0.045(4) 0.059(4) -0.004(3) -0.001(2) -0.001(3)
C2B1_3 0.050(4) 0.045(4) 0.096(6) 0.001(4) -0.020(4) 0.007(3)
C3B1_3 0.077(6) 0.060(6) 0.098(7) 0.009(5) -0.042(5) -0.006(5)
C4B1_3 0.058(4) 0.071(6) 0.067(5) 0.003(4) -0.009(4) -0.018(4)
C5B1_3 0.053(4) 0.061(5) 0.063(4) -0.014(4) 0.002(3) -0.003(4)
C6B1_3 0.047(3) 0.045(4) 0.061(4) -0.010(3) -0.005(3) 0.006(3)
C11_3 0.053(3) 0.035(3) 0.049(3) -0.006(3) 0.003(3) -0.009(3)
C21_3 0.049(3) 0.040(4) 0.068(4) 0.000(3) 0.004(3) -0.007(3)
C31_3 0.047(3) 0.042(4) 0.095(6) 0.003(4) -0.010(4) -0.007(3)
C41_3 0.073(5) 0.041(4) 0.076(5) -0.006(4) -0.027(4) -0.001(4)
F1_3 0.112(4) 0.070(4) 0.123(5) 0.011(4) -0.069(4) -0.006(3)
C51_3 0.121(8) 0.049(5) 0.064(5) 0.003(4) -0.029(5) -0.012(5)
C61_3 0.084(5) 0.045(4) 0.057(4) -0.009(4) 0.000(4) -0.009(4)
O1O2_3 0.048(2) 0.061(3) 0.043(2) 0.001(2) -0.0039(18) -0.002(2)
C2O2_3 0.040(3) 0.037(3) 0.041(3) -0.006(3) 0.000(2) -0.005(2)
N3O2_3 0.037(2) 0.038(3) 0.038(2) -0.003(2) 0.0050(18) 0.000(2)
C4O2_3 0.036(3) 0.048(4) 0.048(3) 0.002(3) 0.002(2) 0.005(3)
C5O2_3 0.039(3) 0.073(5) 0.048(3) 0.014(4) -0.003(2) -0.002(3)
C1B2_3 0.036(3) 0.071(5) 0.051(4) 0.008(4) 0.012(3) 0.002(3)
C2B2_3 0.043(3) 0.101(8) 0.080(6) 0.027(5) 0.016(4) 0.014(4)
C3B2_3 0.044(4) 0.192(15) 0.127(9) 0.081(10) 0.035(5) 0.010(6)
C4B2_3 0.079(6) 0.189(16) 0.127(10) 0.084(11) 0.035(6) -0.017(8)
C5B2_3 0.063(5) 0.143(12) 0.116(8) 0.065(9) 0.016(5) -0.005(6)
C6B2_3 0.047(3) 0.084(6) 0.078(5) 0.025(5) 0.012(3) 0.004(4)
C12_3 0.048(3) 0.033(3) 0.049(3) -0.012(3) 0.005(3) -0.007(3)
C22_3 0.051(3) 0.040(4) 0.053(4) -0.005(3) 0.015(3) -0.001(3)
C32_3 0.051(3) 0.050(4) 0.065(4) -0.010(4) 0.013(3) 0.006(3)
C42_3 0.055(4) 0.062(5) 0.076(5) -0.027(4) 0.030(4) -0.007(4)
F2_3 0.074(3) 0.102(5) 0.102(4) -0.027(4) 0.048(3) 0.003(3)
C52_3 0.072(5) 0.079(6) 0.053(4) -0.015(4) 0.023(4) -0.013(5)
C62_3 0.074(4) 0.050(4) 0.041(3) -0.002(3) 0.014(3) -0.011(4)
N_4 0.093(7) 0.194(15) 0.168(12) -0.018(11) 0.023(8) 0.034(9)
C1_4 0.104(9) 0.144(13) 0.112(10) -0.016(9) 0.001(8) 0.026(9)
C2_4 0.192(17) 0.32(3) 0.123(13) -0.066(17) 0.081(12) -0.016(19)

loop_
_atom_type_symbol
_atom_type_description
_atom_type_scat_dispersion_real
_atom_type_scat_dispersion_imag
_atom_type_scat_source
C C 0.0181 0.0091 'International Tables Vol C Tables 4.2.6.8 and 6.1.1.4'
H H 0.0000 0.0000 'International Tables Vol C Tables 4.2.6.8 and 6.1.1.4'
Br Br -0.6763 1.2805 'International Tables Vol C Tables 4.2.6.8 and 6.1.1.4'
F F 0.0727 0.0534 'International Tables Vol C Tables 4.2.6.8 and 6.1.1.4'
N N 0.0311 0.0180 'International Tables Vol C Tables 4.2.6.8 and 6.1.1.4'
O O 0.0492 0.0322 'International Tables Vol C Tables 4.2.6.8 and 6.1.1.4'
Zn Zn -1.5491 0.6778 'International Tables Vol C Tables 4.2.6.8 and 6.1.1.4'

loop_
_geom_angle_atom_site_label_1
_geom_angle_atom_site_label_2
_geom_angle_atom_site_label_3
_geom_angle
_geom_angle_site_symmetry_1
_geom_angle_site_symmetry_3
_geom_angle_publ_flag
N3O2_1 Zn_1 N3O1_1 104.43(19) . . ?
N3O2_1 Zn_1 Br1_1 108.19(14) . . ?
N3O1_1 Zn_1 Br1_1 110.26(15) . . ?
N3O2_1 Zn_1 Br2_1 111.53(16) . . ?
N3O1_1 Zn_1 Br2_1 107.14(14) . . ?
Br1_1 Zn_1 Br2_1 114.80(4) . . ?
C2O1_1 O1O1_1 C5O1_1 106.8(5) . . ?
N3O1_1 C2O1_1 O1O1_1 115.8(5) . . ?
N3O1_1 C2O1_1 C11_1 129.4(5) . . ?
O1O1_1 C2O1_1 C11_1 114.8(5) . . ?
C2O1_1 N3O1_1 C4O1_1 108.3(5) . . ?
C2O1_1 N3O1_1 Zn_1 134.1(4) . . ?
C4O1_1 N3O1_1 Zn_1 117.3(4) . . ?
N3O1_1 C4O1_1 C1B1_1 112.3(5) . . ?
N3O1_1 C4O1_1 C5O1_1 102.5(5) . . ?
C1B1_1 C4O1_1 C5O1_1 114.1(5) . . ?
O1O1_1 C5O1_1 C4O1_1 103.7(5) . . ?
C6B1_1 C1B1_1 C2B1_1 118.8(7) . . ?
C6B1_1 C1B1_1 C4O1_1 122.3(6) . . ?
C2B1_1 C1B1_1 C4O1_1 118.9(7) . . ?
C3B1_1 C2B1_1 C1B1_1 120.5(9) . . ?
C4B1_1 C3B1_1 C2B1_1 120.1(9) . . ?
C5B1_1 C4B1_1 C3B1_1 120.0(9) . . ?
C4B1_1 C5B1_1 C6B1_1 119.5(10) . . ?
C1B1_1 C6B1_1 C5B1_1 121.1(8) . . ?
C21_1 C11_1 C61_1 120.5(7) . . ?
C21_1 C11_1 C2O1_1 121.1(6) . . ?
C61_1 C11_1 C2O1_1 118.4(6) . . ?
C31_1 C21_1 C11_1 118.2(7) . . ?
C41_1 C31_1 C21_1 119.3(8) . . ?
C31_1 C41_1 F1_1 117.8(8) . . ?
C31_1 C41_1 C51_1 124.5(7) . . ?
F1_1 C41_1 C51_1 117.7(8) . . ?
C61_1 C51_1 C41_1 116.5(7) . . ?
C51_1 C61_1 C11_1 120.9(7) . . ?
C2O2_1 O1O2_1 C5O2_1 106.0(5) . . ?
N3O2_1 C2O2_1 O1O2_1 117.4(5) . . ?
N3O2_1 C2O2_1 C12_1 126.7(5) . . ?
O1O2_1 C2O2_1 C12_1 115.9(5) . . ?
C2O2_1 N3O2_1 C4O2_1 108.1(5) . . ?
C2O2_1 N3O2_1 Zn_1 128.9(4) . . ?
C4O2_1 N3O2_1 Zn_1 120.7(4) . . ?
N3O2_1 C4O2_1 C1B2_1 112.9(6) . . ?
N3O2_1 C4O2_1 C5O2_1 102.1(5) . . ?
C1B2_1 C4O2_1 C5O2_1 113.0(6) . . ?
O1O2_1 C5O2_1 C4O2_1 104.7(5) . . ?
C6B2_1 C1B2_1 C2B2_1 117.8(7) . . ?
C6B2_1 C1B2_1 C4O2_1 124.3(6) . . ?
C2B2_1 C1B2_1 C4O2_1 117.9(7) . . ?
C3B2_1 C2B2_1 C1B2_1 121.1(8) . . ?
C4B2_1 C3B2_1 C2B2_1 120.3(7) . . ?
C3B2_1 C4B2_1 C5B2_1 120.3(9) . . ?
C6B2_1 C5B2_1 C4B2_1 119.9(10) . . ?
C1B2_1 C6B2_1 C5B2_1 120.5(7) . . ?
C22_1 C12_1 C62_1 120.4(6) . . ?
C22_1 C12_1 C2O2_1 119.9(6) . . ?
C62_1 C12_1 C2O2_1 119.7(6) . . ?
C12_1 C22_1 C32_1 120.3(7) . . ?
C42_1 C32_1 C22_1 117.6(7) . . ?
F2_1 C42_1 C52_1 119.3(8) . . ?
F2_1 C42_1 C32_1 117.1(8) . . ?
C52_1 C42_1 C32_1 123.6(7) . . ?
C42_1 C52_1 C62_1 118.9(7) . . ?
C52_1 C62_1 C12_1 119.2(7) . . ?
N3O2_2 Zn_2 N3O1_2 105.4(2) . . ?
N3O2_2 Zn_2 Br1_2 106.67(15) . . ?
N3O1_2 Zn_2 Br1_2 111.02(15) . . ?
N3O2_2 Zn_2 Br2_2 112.60(16) . . ?
N3O1_2 Zn_2 Br2_2 105.26(15) . . ?
Br1_2 Zn_2 Br2_2 115.48(4) . . ?
C2O1_2 O1O1_2 C5O1_2 106.6(5) . . ?
N3O1_2 C2O1_2 O1O1_2 115.8(6) . . ?
N3O1_2 C2O1_2 C11_2 128.2(6) . . ?
O1O1_2 C2O1_2 C11_2 115.9(6) . . ?
C2O1_2 N3O1_2 C4O1_2 108.4(5) . . ?
C2O1_2 N3O1_2 Zn_2 133.5(4) . . ?
C4O1_2 N3O1_2 Zn_2 117.8(4) . . ?
N3O1_2 C4O1_2 C1B1_2 112.5(5) . . ?
N3O1_2 C4O1_2 C5O1_2 101.8(6) . . ?
C1B1_2 C4O1_2 C5O1_2 114.3(5) . . ?
O1O1_2 C5O1_2 C4O1_2 104.2(5) . . ?
C6B1_2 C1B1_2 C2B1_2 118.6(7) . . ?
C6B1_2 C1B1_2 C4O1_2 122.9(6) . . ?
C2B1_2 C1B1_2 C4O1_2 118.5(7) . . ?
C3B1_2 C2B1_2 C1B1_2 120.0(8) . . ?
C4B1_2 C3B1_2 C2B1_2 120.6(8) . . ?
C3B1_2 C4B1_2 C5B1_2 119.8(8) . . ?
C4B1_2 C5B1_2 C6B1_2 119.4(8) . . ?
C1B1_2 C6B1_2 C5B1_2 121.6(7) . . ?
C61_2 C11_2 C21_2 121.9(8) . . ?
C61_2 C11_2 C2O1_2 118.9(7) . . ?
C21_2 C11_2 C2O1_2 119.2(7) . . ?
C31_2 C21_2 C11_2 117.5(9) . . ?
C41_2 C31_2 C21_2 119.5(9) . . ?
F1_2 C41_2 C31_2 119.4(11) . . ?
F1_2 C41_2 C51_2 115.8(10) . . ?
C31_2 C41_2 C51_2 124.7(8) . . ?
C41_2 C51_2 C61_2 116.6(10) . . ?
C11_2 C61_2 C51_2 119.7(10) . . ?
C2O2_2 O1O2_2 C5O2_2 106.2(6) . . ?
N3O2_2 C2O2_2 O1O2_2 117.4(6) . . ?
N3O2_2 C2O2_2 C12_2 126.9(6) . . ?
O1O2_2 C2O2_2 C12_2 115.7(6) . . ?
C2O2_2 N3O2_2 C4O2_2 107.5(5) . . ?
C2O2_2 N3O2_2 Zn_2 128.5(4) . . ?
C4O2_2 N3O2_2 Zn_2 121.2(4) . . ?
N3O2_2 C4O2_2 C1B2_2 111.3(6) . . ?
N3O2_2 C4O2_2 C5O2_2 101.8(6) . . ?
C1B2_2 C4O2_2 C5O2_2 116.1(6) . . ?
O1O2_2 C5O2_2 C4O2_2 103.7(5) . . ?
C6B2_2 C1B2_2 C2B2_2 117.3(8) . . ?
C6B2_2 C1B2_2 C4O2_2 122.5(6) . . ?
C2B2_2 C1B2_2 C4O2_2 120.0(8) . . ?
C3B2_2 C2B2_2 C1B2_2 122.1(10) . . ?
C2B2_2 C3B2_2 C4B2_2 119.7(8) . . ?
C5B2_2 C4B2_2 C3B2_2 119.0(11) . . ?
C6B2_2 C5B2_2 C4B2_2 119.8(11) . . ?
C1B2_2 C6B2_2 C5B2_2 122.0(8) . . ?
C22_2 C12_2 C62_2 121.0(6) . . ?
C22_2 C12_2 C2O2_2 119.2(6) . . ?
C62_2 C12_2 C2O2_2 119.8(6) . . ?
C12_2 C22_2 C32_2 120.2(7) . . ?
C42_2 C32_2 C22_2 116.6(7) . . ?
C52_2 C42_2 F2_2 120.6(8) . . ?
C52_2 C42_2 C32_2 123.9(7) . . ?
F2_2 C42_2 C32_2 115.5(8) . . ?
C42_2 C52_2 C62_2 119.4(8) . . ?
C52_2 C62_2 C12_2 118.7(7) . . ?
N3O2_3 Zn_3 N3O1_3 102.3(2) . . ?
N3O2_3 Zn_3 Br1_3 108.38(14) . . ?
N3O1_3 Zn_3 Br1_3 111.69(15) . . ?
N3O2_3 Zn_3 Br2_3 112.77(16) . . ?
N3O1_3 Zn_3 Br2_3 106.54(15) . . ?
Br1_3 Zn_3 Br2_3 114.54(4) . . ?
C2O1_3 O1O1_3 C5O1_3 106.4(5) . . ?
N3O1_3 C2O1_3 O1O1_3 116.0(6) . . ?
N3O1_3 C2O1_3 C11_3 128.9(6) . . ?
O1O1_3 C2O1_3 C11_3 115.1(6) . . ?
C2O1_3 N3O1_3 C4O1_3 109.4(5) . . ?
C2O1_3 N3O1_3 Zn_3 133.1(4) . . ?
C4O1_3 N3O1_3 Zn_3 117.2(4) . . ?
N3O1_3 C4O1_3 C1B1_3 112.6(5) . . ?
N3O1_3 C4O1_3 C5O1_3 101.7(6) . . ?
C1B1_3 C4O1_3 C5O1_3 114.8(6) . . ?
O1O1_3 C5O1_3 C4O1_3 104.2(5) . . ?
C6B1_3 C1B1_3 C2B1_3 118.2(7) . . ?
C6B1_3 C1B1_3 C4O1_3 122.4(6) . . ?
C2B1_3 C1B1_3 C4O1_3 119.4(7) . . ?
C3B1_3 C2B1_3 C1B1_3 120.7(8) . . ?
C2B1_3 C3B1_3 C4B1_3 121.1(8) . . ?
C3B1_3 C4B1_3 C5B1_3 119.3(8) . . ?
C6B1_3 C5B1_3 C4B1_3 119.2(8) . . ?
C1B1_3 C6B1_3 C5B1_3 121.4(7) . . ?
C21_3 C11_3 C61_3 121.6(7) . . ?
C21_3 C11_3 C2O1_3 119.5(6) . . ?
C61_3 C11_3 C2O1_3 119.0(7) . . ?
C31_3 C21_3 C11_3 119.1(8) . . ?
C41_3 C31_3 C21_3 118.6(8) . . ?
C31_3 C41_3 F1_3 120.3(9) . . ?
C31_3 C41_3 C51_3 124.0(8) . . ?
F1_3 C41_3 C51_3 115.7(9) . . ?
C61_3 C51_3 C41_3 117.8(9) . . ?
C51_3 C61_3 C11_3 118.9(9) . . ?
C2O2_3 O1O2_3 C5O2_3 107.0(5) . . ?
N3O2_3 C2O2_3 O1O2_3 117.9(5) . . ?
N3O2_3 C2O2_3 C12_3 126.1(6) . . ?
O1O2_3 C2O2_3 C12_3 116.0(5) . . ?
C2O2_3 N3O2_3 C4O2_3 107.5(5) . . ?
C2O2_3 N3O2_3 Zn_3 129.2(4) . . ?
C4O2_3 N3O2_3 Zn_3 120.2(4) . . ?
N3O2_3 C4O2_3 C1B2_3 112.9(6) . . ?
N3O2_3 C4O2_3 C5O2_3 102.7(5) . . ?
C1B2_3 C4O2_3 C5O2_3 114.2(6) . . ?
O1O2_3 C5O2_3 C4O2_3 104.5(5) . . ?
C6B2_3 C1B2_3 C2B2_3 117.9(7) . . ?
C6B2_3 C1B2_3 C4O2_3 124.3(6) . . ?
C2B2_3 C1B2_3 C4O2_3 117.6(7) . . ?
C3B2_3 C2B2_3 C1B2_3 121.4(9) . . ?
C4B2_3 C3B2_3 C2B2_3 118.5(8) . . ?
C3B2_3 C4B2_3 C5B2_3 122.0(9) . . ?
C6B2_3 C5B2_3 C4B2_3 117.5(11) . . ?
C5B2_3 C6B2_3 C1B2_3 121.2(7) . . ?
C22_3 C12_3 C62_3 120.0(7) . . ?
C22_3 C12_3 C2O2_3 119.9(6) . . ?
C62_3 C12_3 C2O2_3 120.1(7) . . ?
C12_3 C22_3 C32_3 120.5(7) . . ?
C42_3 C32_3 C22_3 117.3(7) . . ?
F2_3 C42_3 C52_3 119.6(8) . . ?
F2_3 C42_3 C32_3 117.1(8) . . ?
C52_3 C42_3 C32_3 123.3(7) . . ?
C42_3 C52_3 C62_3 119.4(8) . . ?
C52_3 C62_3 C12_3 119.4(8) . . ?
N_4 C1_4 C2_4 179.3(16) . . ?

loop_
_geom_bond_atom_site_label_1
_geom_bond_atom_site_label_2
_geom_bond_distance
_geom_bond_site_symmetry_2
_geom_bond_publ_flag
Zn_1 N3O2_1 2.072(5) . ?
Zn_1 N3O1_1 2.075(5) . ?
Zn_1 Br1_1 2.3555(10) . ?
Zn_1 Br2_1 2.3761(11) . ?
O1O1_1 C2O1_1 1.341(7) . ?
O1O1_1 C5O1_1 1.451(9) . ?
C2O1_1 N3O1_1 1.287(8) . ?
C2O1_1 C11_1 1.474(9) . ?
N3O1_1 C4O1_1 1.473(7) . ?
C4O1_1 C1B1_1 1.517(9) . ?
C4O1_1 C5O1_1 1.527(9) . ?
C1B1_1 C6B1_1 1.354(10) . ?
C1B1_1 C2B1_1 1.400(10) . ?
C2B1_1 C3B1_1 1.379(14) . ?
C3B1_1 C4B1_1 1.375(17) . ?
C4B1_1 C5B1_1 1.371(15) . ?
C5B1_1 C6B1_1 1.404(11) . ?
C11_1 C21_1 1.397(9) . ?
C11_1 C61_1 1.401(10) . ?
C21_1 C31_1 1.392(11) . ?
C31_1 C41_1 1.342(13) . ?
C41_1 F1_1 1.358(9) . ?
C41_1 C51_1 1.392(12) . ?
C51_1 C61_1 1.368(11) . ?
O1O2_1 C2O2_1 1.334(7) . ?
O1O2_1 C5O2_1 1.457(9) . ?
C2O2_1 N3O2_1 1.270(8) . ?
C2O2_1 C12_1 1.472(9) . ?
N3O2_1 C4O2_1 1.488(7) . ?
C4O2_1 C1B2_1 1.507(9) . ?
C4O2_1 C5O2_1 1.521(10) . ?
C1B2_1 C6B2_1 1.371(11) . ?
C1B2_1 C2B2_1 1.403(9) . ?
C2B2_1 C3B2_1 1.372(12) . ?
C3B2_1 C4B2_1 1.335(14) . ?
C4B2_1 C5B2_1 1.387(12) . ?
C5B2_1 C6B2_1 1.383(11) . ?
C12_1 C22_1 1.381(10) . ?
C12_1 C62_1 1.408(9) . ?
C22_1 C32_1 1.392(9) . ?
C32_1 C42_1 1.374(11) . ?
C42_1 F2_1 1.358(8) . ?
C42_1 C52_1 1.369(13) . ?
C52_1 C62_1 1.378(11) . ?
Zn_2 N3O2_2 2.063(5) . ?
Zn_2 N3O1_2 2.074(5) . ?
Zn_2 Br1_2 2.3540(10) . ?
Zn_2 Br2_2 2.3823(11) . ?
O1O1_2 C2O1_2 1.338(7) . ?
O1O1_2 C5O1_2 1.448(9) . ?
C2O1_2 N3O1_2 1.294(9) . ?
C2O1_2 C11_2 1.464(10) . ?
N3O1_2 C4O1_2 1.471(7) . ?
C4O1_2 C1B1_2 1.505(9) . ?
C4O1_2 C5O1_2 1.531(9) . ?
C1B1_2 C6B1_2 1.369(10) . ?
C1B1_2 C2B1_2 1.401(9) . ?
C2B1_2 C3B1_2 1.393(13) . ?
C3B1_2 C4B1_2 1.369(15) . ?
C4B1_2 C5B1_2 1.388(13) . ?
C5B1_2 C6B1_2 1.393(10) . ?
C11_2 C61_2 1.383(12) . ?
C11_2 C21_2 1.412(11) . ?
C21_2 C31_2 1.387(11) . ?
C31_2 C41_2 1.347(15) . ?
C41_2 F1_2 1.346(9) . ?
C41_2 C51_2 1.388(16) . ?
C51_2 C61_2 1.395(13) . ?
O1O2_2 C2O2_2 1.336(8) . ?
O1O2_2 C5O2_2 1.452(9) . ?
C2O2_2 N3O2_2 1.271(9) . ?
C2O2_2 C12_2 1.477(9) . ?
N3O2_2 C4O2_2 1.493(7) . ?
C4O2_2 C1B2_2 1.523(11) . ?
C4O2_2 C5O2_2 1.535(10) . ?
C1B2_2 C6B2_2 1.364(12) . ?
C1B2_2 C2B2_2 1.393(9) . ?
C2B2_2 C3B2_2 1.367(17) . ?
C3B2_2 C4B2_2 1.389(19) . ?
C4B2_2 C5B2_2 1.386(14) . ?
C5B2_2 C6B2_2 1.384(13) . ?
C12_2 C22_2 1.373(10) . ?
C12_2 C62_2 1.392(10) . ?
C22_2 C32_2 1.396(9) . ?
C32_2 C42_2 1.386(12) . ?
C42_2 C52_2 1.344(13) . ?
C42_2 F2_2 1.371(8) . ?
C52_2 C62_2 1.381(11) . ?
Zn_3 N3O2_3 2.052(5) . ?
Zn_3 N3O1_3 2.077(5) . ?
Zn_3 Br1_3 2.3569(10) . ?
Zn_3 Br2_3 2.3884(11) . ?
O1O1_3 C2O1_3 1.345(7) . ?
O1O1_3 C5O1_3 1.454(10) . ?
C2O1_3 N3O1_3 1.277(9) . ?
C2O1_3 C11_3 1.484(10) . ?
N3O1_3 C4O1_3 1.468(7) . ?
C4O1_3 C1B1_3 1.502(9) . ?
C4O1_3 C5O1_3 1.538(10) . ?
C1B1_3 C6B1_3 1.359(10) . ?
C1B1_3 C2B1_3 1.408(10) . ?
C2B1_3 C3B1_3 1.359(13) . ?
C3B1_3 C4B1_3 1.364(15) . ?
C4B1_3 C5B1_3 1.397(12) . ?
C5B1_3 C6B1_3 1.390(10) . ?
C11_3 C21_3 1.396(10) . ?
C11_3 C61_3 1.398(11) . ?
C21_3 C31_3 1.376(11) . ?
C31_3 C41_3 1.357(13) . ?
C41_3 F1_3 1.363(9) . ?
C41_3 C51_3 1.391(15) . ?
C51_3 C61_3 1.382(13) . ?
O1O2_3 C2O2_3 1.329(7) . ?
O1O2_3 C5O2_3 1.442(8) . ?
C2O2_3 N3O2_3 1.279(8) . ?
C2O2_3 C12_3 1.473(9) . ?
N3O2_3 C4O2_3 1.482(7) . ?
C4O2_3 C1B2_3 1.504(10) . ?
C4O2_3 C5O2_3 1.542(9) . ?
C1B2_3 C6B2_3 1.384(11) . ?
C1B2_3 C2B2_3 1.397(9) . ?
C2B2_3 C3B2_3 1.352(14) . ?
C3B2_3 C4B2_3 1.346(16) . ?
C4B2_3 C5B2_3 1.392(14) . ?
C5B2_3 C6B2_3 1.367(13) . ?
C12_3 C22_3 1.384(10) . ?
C12_3 C62_3 1.399(10) . ?
C22_3 C32_3 1.391(9) . ?
C32_3 C42_3 1.382(12) . ?
C42_3 F2_3 1.353(8) . ?
C42_3 C52_3 1.358(14) . ?
C52_3 C62_3 1.375(11) . ?
N_4 C1_4 1.193(17) . ?
C1_4 C2_4 1.521(19) . ?
